data_4112027
loop_
_publ_author_name
'H\'el\`ene Lebel'
'Kim Huard'
'Sylvain Lectard'

_publ_contact_author_address
;
      Universit\'e de Montr\'eal
      D\'epartement de Chimie
      C.P. 6128, Succ. Centre-ville
      Montr\'eal, Qu\'ebec
      Canada, H3C 3J7
;
_publ_contact_author_email helene.lebel@umontreal.ca
_publ_contact_author_fax '+1 514 343 2177'
_publ_contact_author_name 'Dr H\'el\`ene Lebel'
_publ_contact_author_phone '+1 514 343-5826'
_publ_section_title
;
 N-Tosyloxycarbamates as a Source of Metal Nitrenes: Rhodium-Catalyzed C-H
 Insertion and Aziridination Reactions
;
_journal_name_full 'Journal of the American Chemical Society'
_journal_page_first 14198
_journal_page_last 14199
_journal_paper_doi 10.1021/ja0552850
_journal_volume 127
_journal_year 2005
_chemical_absolute_configuration rmad
_chemical_compound_source 'Synthesized by the authors. See text'
_chemical_formula_moiety 'C12 H17 N O2'
_chemical_formula_sum 'C12 H17 N O2'
_chemical_formula_weight 207.27
_chemical_name_systematic
; 
 ? 
;
_space_group_IT_number 19
_symmetry_cell_setting orthorhombic
_symmetry_space_group_name_Hall 'P 2ac 2ab'
_symmetry_space_group_name_H-M 'P 21 21 21'
_atom_sites_solution_hydrogens geom
_atom_sites_solution_primary direct
_atom_sites_solution_secondary difmap
_audit_creation_method SHELXL-97
_cell_angle_alpha 90.00
_cell_angle_beta 90.00
_cell_angle_gamma 90.00
_cell_formula_units_Z 4
_cell_length_a 8.441(2)
_cell_length_b 11.113(3)
_cell_length_c 11.410(4)
_cell_measurement_reflns_used 25
_cell_measurement_temperature 293(2)
_cell_measurement_theta_max 25.00
_cell_measurement_theta_min 20.00
_cell_volume 1070.3(5)
_computing_cell_refinement 'CAD4 Program (Nonius 1989)'
_computing_data_collection 'CAD4 Program (Nonius 1989)'
_computing_data_reduction 'Local Program'
_computing_molecular_graphics 'SHELXTL (Bruker, 1997)'
_computing_publication_material 'UdMX (local program)'
_computing_structure_refinement 'SHELXL97 (Sheldrick, 1997)'
_computing_structure_solution 'SHELXS97 (Sheldrick, 1997)'
_diffrn_ambient_temperature 293(2)
_diffrn_measured_fraction_theta_full 0.999
_diffrn_measured_fraction_theta_max 0.999
_diffrn_measurement_device_type Enraf-Nonius-CAD4
_diffrn_measurement_method \w
_diffrn_radiation_monochromator graphite
_diffrn_radiation_source 'Sealed Tube'
_diffrn_radiation_type CuK\a
_diffrn_radiation_wavelength 1.54178
_diffrn_reflns_av_R_equivalents 0.031
_diffrn_reflns_av_sigmaI/netI 0.0243
_diffrn_reflns_limit_h_max 10
_diffrn_reflns_limit_h_min -10
_diffrn_reflns_limit_k_max 13
_diffrn_reflns_limit_k_min -13
_diffrn_reflns_limit_l_max 13
_diffrn_reflns_limit_l_min -13
_diffrn_reflns_number 15505
_diffrn_reflns_theta_full 69.97
_diffrn_reflns_theta_max 69.97
_diffrn_reflns_theta_min 5.56
_diffrn_standards_decay_% 1.80
_diffrn_standards_interval_time 60
_diffrn_standards_number 5
_exptl_absorpt_coefficient_mu 0.699
_exptl_absorpt_correction_T_max 0.8800
_exptl_absorpt_correction_T_min 0.7200
_exptl_absorpt_correction_type integration
_exptl_absorpt_process_details 'Integration from crystal shape''
_exptl_crystal_colour Colourless
_exptl_crystal_density_diffrn 1.286
_exptl_crystal_description block
_exptl_crystal_F_000 448
_exptl_crystal_size_max 0.50
_exptl_crystal_size_mid 0.50
_exptl_crystal_size_min 0.19
_refine_diff_density_max 0.162
_refine_diff_density_min -0.120
_refine_diff_density_rms 0.033
_refine_ls_abs_structure_details 'Flack H D (1983), 839 Friedel Pairs'
_refine_ls_abs_structure_Flack 0.1(3)
_refine_ls_extinction_coef 0.052(3)
_refine_ls_extinction_expression Fc^*^=kFc[1+0.001xFc^2^\l^3^/sin(2\q)]^-1/4^
_refine_ls_extinction_method SHELXL
_refine_ls_goodness_of_fit_ref 1.072
_refine_ls_hydrogen_treatment constr
_refine_ls_matrix_type full
_refine_ls_number_parameters 139
_refine_ls_number_reflns 2027
_refine_ls_number_restraints 0
_refine_ls_restrained_S_all 1.072
_refine_ls_R_factor_all 0.0336
_refine_ls_R_factor_gt 0.0322
_refine_ls_shift/su_max 0.001
_refine_ls_shift/su_mean 0.000
_refine_ls_structure_factor_coef Fsqd
_refine_ls_weighting_details 'calc w=1/[\s^2^(Fo^2^)+(0.0620P)^2^+0.0061P] where P=(Fo^2^+2Fc^2^)/3'
_refine_ls_weighting_scheme calc
_refine_ls_wR_factor_gt 0.0932
_refine_ls_wR_factor_ref 0.0939
_reflns_number_gt 1905
_reflns_number_total 2027
_reflns_threshold_expression I>2\s(I)
_cod_data_source_file ja0552850si20050803_052216.cif
_cod_data_source_block hele10
_cod_database_code 4112027

loop_
_symmetry_equiv_pos_as_xyz
'x, y, z'
'x+1/2, -y+1/2, -z'
'-x, y+1/2, -z+1/2'
'-x+1/2, -y, z+1/2'

loop_
_atom_site_label
_atom_site_type_symbol
_atom_site_fract_x
_atom_site_fract_y
_atom_site_fract_z
_atom_site_U_iso_or_equiv
_atom_site_adp_type
_atom_site_occupancy
_atom_site_symmetry_multiplicity
_atom_site_calc_flag
_atom_site_refinement_flags
C1 C 0.76784(17) 0.66207(12) 0.77633(13) 0.0407(3) Uani 1 1 d .
C2 C 0.83610(19) 0.78673(14) 0.78687(15) 0.0513(4) Uani 1 1 d .
H2A H 0.7571 0.8467 0.7668 0.062 Uiso 1 1 calc R
H2B H 0.9262 0.7961 0.7349 0.062 Uiso 1 1 calc R
C3 C 0.8866(2) 0.80052(15) 0.91271(18) 0.0573(4) Uani 1 1 d .
H3A H 0.9244 0.8818 0.9261 0.069 Uiso 1 1 calc R
H3B H 0.7969 0.7863 0.9640 0.069 Uiso 1 1 calc R
O4 O 1.01173(14) 0.71498(11) 0.93877(11) 0.0589(3) Uani 1 1 d .
C5 C 1.00717(18) 0.60582(15) 0.88772(14) 0.0483(4) Uani 1 1 d .
O5 O 1.12110(14) 0.54131(12) 0.89368(12) 0.0653(4) Uani 1 1 d .
N6 N 0.86327(14) 0.57136(12) 0.83915(11) 0.0432(3) Uani 1 1 d .
C7 C 0.84917(17) 0.56473(14) 0.71011(13) 0.0446(3) Uani 1 1 d .
H7 H 0.9430 0.5884 0.6650 0.053 Uiso 1 1 calc R
C8 C 0.7466(2) 0.46741(13) 0.65692(16) 0.0504(4) Uani 1 1 d .
H8A H 0.7768 0.3900 0.6892 0.060 Uiso 1 1 calc R
H8B H 0.7639 0.4648 0.5729 0.060 Uiso 1 1 calc R
C9 C 0.57078(19) 0.49025(14) 0.68151(14) 0.0453(3) Uani 1 1 d .
H9 H 0.4984 0.4306 0.6479 0.054 Uiso 1 1 calc R
C10 C 0.52350(18) 0.62427(14) 0.65854(14) 0.0443(3) Uani 1 1 d .
C11 C 0.58922(16) 0.64719(12) 0.78472(13) 0.0411(3) Uani 1 1 d .
H11 H 0.5333 0.7083 0.8308 0.049 Uiso 1 1 calc R
C12 C 0.54672(18) 0.51488(14) 0.81279(13) 0.0458(4) Uani 1 1 d .
H12A H 0.6222 0.4745 0.8634 0.055 Uiso 1 1 calc R
H12B H 0.4389 0.5032 0.8399 0.055 Uiso 1 1 calc R
C13 C 0.34365(19) 0.63980(18) 0.65313(17) 0.0598(4) Uani 1 1 d .
H13A H 0.3179 0.7239 0.6555 0.090 Uiso 1 1 calc R
H13B H 0.2959 0.5998 0.7188 0.090 Uiso 1 1 calc R
H13C H 0.3042 0.6054 0.5817 0.090 Uiso 1 1 calc R
C14 C 0.5966(2) 0.69063(15) 0.55551(15) 0.0578(4) Uani 1 1 d .
H14A H 0.5552 0.6586 0.4836 0.087 Uiso 1 1 calc R
H14B H 0.7095 0.6806 0.5570 0.087 Uiso 1 1 calc R
H14C H 0.5712 0.7747 0.5608 0.087 Uiso 1 1 calc R

loop_
_atom_site_aniso_label
_atom_site_aniso_U_11
_atom_site_aniso_U_22
_atom_site_aniso_U_33
_atom_site_aniso_U_23
_atom_site_aniso_U_13
_atom_site_aniso_U_12
C1 0.0406(7) 0.0397(7) 0.0417(7) 0.0023(6) 0.0029(6) -0.0022(6)
C2 0.0508(8) 0.0434(8) 0.0598(10) 0.0028(7) 0.0023(7) -0.0063(7)
C3 0.0526(9) 0.0530(9) 0.0664(10) -0.0126(8) 0.0017(8) -0.0085(7)
O4 0.0503(6) 0.0677(7) 0.0585(7) -0.0076(6) -0.0069(5) -0.0075(6)
C5 0.0416(7) 0.0593(9) 0.0441(8) 0.0026(7) 0.0027(6) -0.0046(7)
O5 0.0460(6) 0.0825(9) 0.0673(8) 0.0044(7) -0.0035(6) 0.0094(6)
N6 0.0413(6) 0.0460(6) 0.0424(6) 0.0037(5) 0.0007(5) -0.0004(5)
C7 0.0428(8) 0.0496(8) 0.0413(8) -0.0007(6) 0.0033(6) 0.0027(6)
C8 0.0537(9) 0.0447(8) 0.0528(9) -0.0056(7) 0.0002(7) 0.0047(7)
C9 0.0468(8) 0.0408(7) 0.0482(8) -0.0009(6) -0.0022(6) -0.0042(6)
C10 0.0450(8) 0.0440(7) 0.0440(8) 0.0018(6) -0.0017(6) 0.0009(6)
C11 0.0393(7) 0.0393(7) 0.0447(7) -0.0019(6) 0.0027(6) 0.0003(6)
C12 0.0444(8) 0.0463(8) 0.0468(8) 0.0056(6) 0.0023(6) -0.0066(6)
C13 0.0477(9) 0.0652(11) 0.0664(11) 0.0022(9) -0.0074(8) 0.0056(8)
C14 0.0654(11) 0.0573(9) 0.0506(9) 0.0107(8) -0.0030(8) -0.0013(8)

loop_
_atom_type_symbol
_atom_type_description
_atom_type_scat_dispersion_real
_atom_type_scat_dispersion_imag
_atom_type_scat_source
C C 0.0181 0.0091 'International Tables Vol C Tables 4.2.6.8 and 6.1.1.4'
H H 0.0000 0.0000 'International Tables Vol C Tables 4.2.6.8 and 6.1.1.4'
N N 0.0311 0.0180 'International Tables Vol C Tables 4.2.6.8 and 6.1.1.4'
O O 0.0492 0.0322 'International Tables Vol C Tables 4.2.6.8 and 6.1.1.4'

loop_
_geom_angle_atom_site_label_1
_geom_angle_atom_site_label_2
_geom_angle_atom_site_label_3
_geom_angle
_geom_angle_publ_flag
N6 C1 C7 59.88(9) y
N6 C1 C2 112.39(13) y
C7 C1 C2 122.23(14) y
N6 C1 C11 115.88(12) y
C7 C1 C11 114.25(12) y
C2 C1 C11 118.35(12) y
C1 C2 C3 106.15(13) y
C1 C2 H2A 110.5 ?
C3 C2 H2A 110.5 ?
C1 C2 H2B 110.5 ?
C3 C2 H2B 110.5 ?
H2A C2 H2B 108.7 ?
O4 C3 C2 109.55(14) y
O4 C3 H3A 109.8 ?
C2 C3 H3A 109.8 ?
O4 C3 H3B 109.8 ?
C2 C3 H3B 109.8 ?
H3A C3 H3B 108.2 ?
C5 O4 C3 118.72(13) y
O5 C5 O4 119.37(15) y
O5 C5 N6 123.92(16) y
O4 C5 N6 116.49(14) y
C5 N6 C1 118.86(13) y
C5 N6 C7 118.77(12) y
C1 N6 C7 60.44(9) y
N6 C7 C1 59.68(10) y
N6 C7 C8 118.76(13) y
C1 C7 C8 117.37(13) y
N6 C7 H7 116.4 ?
C1 C7 H7 116.4 ?
C8 C7 H7 116.4 ?
C7 C8 C9 111.26(12) y
C7 C8 H8A 109.4 ?
C9 C8 H8A 109.4 ?
C7 C8 H8B 109.4 ?
C9 C8 H8B 109.4 ?
H8A C8 H8B 108 ?
C8 C9 C12 109.65(13) y
C8 C9 C10 111.99(13) y
C12 C9 C10 87.71(11) y
C8 C9 H9 114.8 ?
C12 C9 H9 114.8 ?
C10 C9 H9 114.8 ?
C14 C10 C13 108.50(14) y
C14 C10 C11 119.30(13) y
C13 C10 C11 111.77(13) y
C14 C10 C9 119.24(14) y
C13 C10 C9 111.57(14) y
C11 C10 C9 84.86(11) y
C1 C11 C12 110.27(12) y
C1 C11 C10 108.16(12) y
C12 C11 C10 87.33(11) y
C1 C11 H11 115.9 ?
C12 C11 H11 115.9 ?
C10 C11 H11 115.9 ?
C9 C12 C11 86.38(11) y
C9 C12 H12A 114.3 ?
C11 C12 H12A 114.3 ?
C9 C12 H12B 114.3 ?
C11 C12 H12B 114.3 ?
H12A C12 H12B 111.4 ?
C10 C13 H13A 109.5 ?
C10 C13 H13B 109.5 ?
H13A C13 H13B 109.5 ?
C10 C13 H13C 109.5 ?
H13A C13 H13C 109.5 ?
H13B C13 H13C 109.5 ?
C10 C14 H14A 109.5 ?
C10 C14 H14B 109.5 ?
H14A C14 H14B 109.5 ?
C10 C14 H14C 109.5 ?
H14A C14 H14C 109.5 ?
H14B C14 H14C 109.5 ?

loop_
_geom_bond_atom_site_label_1
_geom_bond_atom_site_label_2
_geom_bond_distance
_geom_bond_publ_flag
C1 N6 1.4761(18) y
C1 C7 1.4874(19) y
C1 C2 1.505(2) y
C1 C11 1.520(2) y
C2 C3 1.506(3) y
C2 H2a 0.97 ?
C2 H2b 0.97 ?
C3 O4 1.452(2) y
C3 H3a 0.97 ?
C3 H3b 0.97 ?
O4 C5 1.346(2) y
C5 O5 1.201(2) y
C5 N6 1.3890(19) y
N6 C7 1.4790(19) y
C7 C8 1.512(2) y
C7 H7 0.98 ?
C8 C9 1.532(2) y
C8 H8a 0.97 ?
C8 H8b 0.97 ?
C9 C12 1.536(2) y
C9 C10 1.564(2) y
C9 H9 0.98 ?
C10 C14 1.519(2) y
C10 C13 1.529(2) y
C10 C11 1.564(2) y
C11 C12 1.547(2) y
C11 H11 0.98 ?
C12 H12a 0.97 ?
C12 H12b 0.97 ?
C13 H13a 0.96 ?
C13 H13b 0.96 ?
C13 H13c 0.96 ?
C14 H14a 0.96 ?
C14 H14b 0.96 ?
C14 H14c 0.96 ?

loop_
_geom_torsion_atom_site_label_1
_geom_torsion_atom_site_label_2
_geom_torsion_atom_site_label_3
_geom_torsion_atom_site_label_4
_geom_torsion
_geom_torsion_publ_flag
N6 C1 C2 C3 -42.58(17) y
C7 C1 C2 C3 -110.12(17) y
C11 C1 C2 C3 96.77(17) y
C1 C2 C3 O4 63.72(16) y
C2 C3 O4 C5 -35.4(2) y
C3 O4 C5 O5 168.53(15) y
C3 O4 C5 N6 -16.7(2) y
O5 C5 N6 C1 -145.99(16) y
O4 C5 N6 C1 39.48(19) y
O5 C5 N6 C7 -75.9(2) y
O4 C5 N6 C7 109.60(16) y
C7 C1 N6 C5 108.61(14) y
C2 C1 N6 C5 -6.71(18) y
C11 C1 N6 C5 -147.12(14) y
C2 C1 N6 C7 -115.33(15) y
C11 C1 N6 C7 104.26(14) y
C5 N6 C7 C1 -108.76(15) y
C5 N6 C7 C8 144.59(14) y
C1 N6 C7 C8 -106.66(15) y
C2 C1 C7 N6 98.91(16) y
C11 C1 C7 N6 -106.98(14) y
N6 C1 C7 C8 108.95(15) y
C2 C1 C7 C8 -152.14(15) y
C11 C1 C7 C8 1.98(19) y
N6 C7 C8 C9 69.43(17) y
C1 C7 C8 C9 0.79(19) y
C7 C8 C9 C12 -49.94(17) y
C7 C8 C9 C10 45.71(18) y
C8 C9 C10 C14 37.97(19) y
C12 C9 C10 C14 148.26(14) y
C8 C9 C10 C13 165.72(14) y
C12 C9 C10 C13 -83.99(14) y
C8 C9 C10 C11 -82.87(14) y
C12 C9 C10 C11 27.41(11) y
N6 C1 C11 C12 -23.44(17) y
C7 C1 C11 C12 43.40(18) y
C2 C1 C11 C12 -161.41(13) y
N6 C1 C11 C10 -117.39(13) y
C7 C1 C11 C10 -50.55(16) y
C2 C1 C11 C10 104.64(16) y
C14 C10 C11 C1 -37.53(18) y
C13 C10 C11 C1 -165.55(13) y
C9 C10 C11 C1 83.26(13) y
C14 C10 C11 C12 -148.00(14) y
C13 C10 C11 C12 83.98(15) y
C9 C10 C11 C12 -27.21(11) y
C8 C9 C12 C11 84.88(13) y
C10 C9 C12 C11 -27.68(11) y
C1 C11 C12 C9 -80.70(14) y
C10 C11 C12 C9 27.69(11) y
